data_2001247
loop_
_publ_author_name
'Castelletto, V.'
'Punte, G.'
'Rivero, B. E.'
'Bruno Blanch, L.'

_publ_section_title
;
 Conformation of 4,4'-dichloro-<i>N</i>,<i>N</i>-diethylbenzhydrylamine
;
_journal_issue 11
_journal_name_full 'Acta Crystallographica Section C'
_journal_page_first 1998
_journal_page_last 2000
_journal_paper_doi 10.1107/S010827019300143X
_journal_volume 49
_journal_year 1993
_chemical_formula_moiety 'C17 H18 Cl2 N, H Cl'
_chemical_formula_sum 'C17 H19 Cl3 N'
_chemical_formula_weight 344.7
_space_group_IT_number 14
_symmetry_cell_setting monoclinic
_symmetry_space_group_name_Hall '-P 2yn'
_symmetry_space_group_name_H-M 'P 1 21/n 1'
_atom_type_scat_source 'IntTabIV Table 2.2B'
_cell_angle_alpha 90
_cell_angle_beta 112.97(2)
_cell_angle_gamma 90
_cell_formula_units_Z 4
_cell_length_a 11.865(3)
_cell_length_b 11.9160(10)
_cell_length_c 13.550(2)
_cell_measurement_reflns_used 23
_cell_measurement_temperature 295
_cell_measurement_theta_max 14
_cell_measurement_theta_min 6
_cell_volume 1763.8(6)
_computing_cell_refinement 'CAD-4 software  (Enraf-Nonius, 1990)'
_computing_data_collection 'CAD-4 software (Enraf-Nonius, 1990)'
_computing_data_reduction 'MolEN software (Enraf-Nonius, 1990)'
_computing_publication_material 'ORTEP (Johnson, 1965); MolEN'
_computing_structure_refinement 'SHELX76 (Sheldrick, 1976)'
_computing_structure_solution 'SHELXS86 (Sheldrick, 1985)'
_diffrn_measurement_device 'ENRAF-NONIUS CAD-4'
_diffrn_measurement_method \q/2\q
_diffrn_radiation_type 'Mo K\a'
_diffrn_radiation_wavelength 0.7093
_diffrn_reflns_av_R_equivalents 0.009
_diffrn_reflns_limit_h_max 14
_diffrn_reflns_limit_h_min -14
_diffrn_reflns_limit_k_max 14
_diffrn_reflns_limit_k_min 0
_diffrn_reflns_limit_l_max 16
_diffrn_reflns_limit_l_min 0
_diffrn_reflns_theta_max 25
_diffrn_standards_decay_% 3
_diffrn_standards_interval_time 100
_diffrn_standards_number 1
_exptl_absorpt_coefficient_mu 0.514
_exptl_absorpt_correction_T_max 1.066
_exptl_absorpt_correction_T_min 0.693
_exptl_absorpt_correction_type
;
Empirical (DIFABS; Walker & Stuart, 1983)
;
_exptl_crystal_colour Colourless
_exptl_crystal_density_diffrn 1.298
_exptl_crystal_description 'Irregular shaping'
_exptl_crystal_size_max 0.37
_exptl_crystal_size_mid 0.15
_exptl_crystal_size_min 0.12
_refine_diff_density_max 0.21
_refine_diff_density_min -0.20
_refine_ls_goodness_of_fit_obs 2.41
_refine_ls_hydrogen_treatment refU
_refine_ls_number_parameters 198
_refine_ls_number_reflns 1404
_refine_ls_R_factor_obs 0.0475
_refine_ls_shift/esd_max 0.027
_refine_ls_structure_factor_coef F
_refine_ls_weighting_details 'w = k/(\s^2^(F)+0.000226F^2^)'
_refine_ls_weighting_scheme calc
_refine_ls_wR_factor_obs 0.0496
_reflns_number_observed 2566
_reflns_number_total 2720
_reflns_observed_criterion I_>_3.0\s(I)
_cod_data_source_file cd1018.cif
_cod_data_source_block cd1018_structure_1_of_1
_cod_depositor_comments
;
The following automatic conversions were performed:

'_refine_ls_weighting_scheme' value 'calc w =
k/(\s^2^(F)+0.000226F^2^)' was changed to 'calc'. New tag
'_refine_ls_weighting_details' was created. The value of the new tag
was set to 'w = k/(\s^2^(F)+0.000226F^2^)'.

Automatic conversion script
Id: cif_fix_values 3143 2015-03-26 13:38:13Z robertas 
;
_cod_original_cell_volume 1764.0(10)
_cod_original_sg_symbol_H-M P2~1~/n
_cod_database_code 2001247

loop_
_symmetry_equiv_pos_as_xyz
X,Y,Z
1/2-X,1/2+Y,1/2-Z
-X,-Y,-Z
1/2+X,1/2-Y,1/2+Z

loop_
_atom_site_label
_atom_site_fract_x
_atom_site_fract_y
_atom_site_fract_z
_atom_site_U_iso_or_equiv
Cl1 0.08220(10) 0.33830(10) 0.65820(10) 0.0664(7)
Cl2 0.0270(2) -0.20610(10) 0.9578(2) 0.0990(10)
Cl3 0.1694(2) 0.5685(2) 1.20090(10) 0.1020(10)
C1A 0.2160(5) 0.1118(4) 0.9275(4) 0.044(2)
C2A 0.1040(5) 0.0822(5) 0.8498(5) 0.060(2)
C3A 0.0464(6) -0.0168(5) 0.8582(5) 0.068(2)
C4A 0.1004(6) -0.0843(5) 0.9446(6) 0.059(2)
C5A 0.2143(6) -0.0589(5) 1.0225(5) 0.062(2)
C6A 0.2707(5) 0.0410(5) 1.0144(4) 0.054(2)
C1B 0.2462(5) 0.3118(4) 0.9931(4) 0.043(2)
C2B 0.1719(5) 0.4015(4) 0.9479(4) 0.051(2)
C3B 0.1475(5) 0.4808(5) 1.0118(5) 0.059(2)
C4B 0.1981(5) 0.4680(5) 1.1212(4) 0.055(2)
C5B 0.2714(5) 0.3785(5) 1.1665(4) 0.058(2)
C6B 0.2965(5) 0.2996(5) 1.1036(4) 0.054(2)
C7 0.2665(5) 0.2257(4) 0.9178(4) 0.044(2)
N1 0.4003(4) 0.2221(4) 0.9338(4) 0.049(2)
C8A 0.4376(5) 0.3385(5) 0.9126(5) 0.058(2)
C8B 0.4275(5) 0.1323(5) 0.8685(4) 0.055(2)
C9A 0.5740(6) 0.3434(6) 0.9306(6) 0.092(3)
C9B 0.3670(7) 0.1499(6) 0.7471(5) 0.095(3)
H2B 0.1359(5) 0.4124(4) 0.8635(4) 0.084(6)
H3B 0.1046(5) 0.5585(5) 0.9796(5) 0.084(6)
H5B 0.3192(5) 0.3744(5) 1.2498(4) 0.084(6)
H6B 0.3625(5) 0.2335(5) 1.1425(4) 0.084(6)
H2A 0.0619(5) 0.1361(5) 0.7811(5) 0.084(6)
H3A -0.0372(6) -0.0432(5) 0.7985(5) 0.084(6)
H5A 0.2474(6) -0.1032(5) 1.0935(5) 0.084(6)
H6A 0.3544(5) 0.0617(5) 1.0762(4) 0.084(6)
H7 0.2154(5) 0.2524(4) 0.8363(4) 0.0630(10)
H1 0.461(8) 0.209(8) 1.020(7) 0.2020(10)
H81A 0.3987(5) 0.3637(5) 0.8330(5) 0.076(8)
H82A 0.4234(5) 0.3922(5) 0.9689(5) 0.076(8)
H81B 0.5164(5) 0.1412(5) 0.8874(4) 0.076(8)
H82B 0.3819(5) 0.0648(5) 0.8832(4) 0.076(8)
H91A 0.5904(6) 0.2990(6) 0.8811(6) 0.1770(10)
H92A 0.5582(6) 0.4209(6) 0.9263(6) 0.1770(10)
H93A 0.6178(6) 0.3201(6) 0.9972(6) 0.1770(10)
H91B 0.3981(7) 0.0827(6) 0.7028(5) 0.1770(10)
H92B 0.3141(7) 0.1370(6) 0.7437(5) 0.1770(10)
H93B 0.3951(7) 0.2355(6) 0.7245(5) 0.1770(10)

loop_
_diffrn_reflns_number
2720

loop_
_geom_angle_atom_site_label_1
_geom_angle_atom_site_label_2
_geom_angle_atom_site_label_3
_geom_angle_site_symmetry_1
_geom_angle_site_symmetry_2
_geom_angle_site_symmetry_3
_geom_angle
_geom_angle_publ_flag
C1A C2A C3A . . . 120.8(4) yes
C2A C3A C4A . . . 119.5(5) yes
C3A C4A C5A . . . 121.3(6) yes
C4A C5A C6A . . . 118.9(5) yes
C5A C6A C1A . . . 120.5(4) yes
C6A C1A C2A . . . 119.0(5) yes
C1B C2B C3B . . . 120.5(5) yes
C2B C3B C4B . . . 119.3(5) yes
C3B C4B C5B . . . 120.5(6) yes
C4B C5B C6B . . . 120.6(6) yes
C5B C6B C1B . . . 119.4(5) yes
C6B C1B C2B . . . 119.7(6) yes
Cl2 C4A C3A . . . 119.8(4) yes
Cl3 C4B C3B . . . 119.1(4) yes
Cl2 C4A C5A . . . 118.9(5) yes
Cl3 C4B C5B . . . 120.4(5) yes
C2A C1A C7 . . . 117.4(4) yes
C6A C1A C7 . . . 123.4(4) yes
C2B C1B C7 . . . 117.8(5) yes
C6B C1B C7 . . . 122.4(5) yes
C1A C7 N1 . . . 113.0(5) yes
C1B C7 N1 . . . 110.6(5) yes
C1A C7 C1B . . . 111.9(6) yes
C7 N1 C8A . . . 108.3(5) yes
C7 N1 C8B . . . 112.9(5) yes
C8A N1 C8B . . . 113.2(6) yes
N1 C8A C9A . . . 111.8(5) yes
N1 C8B C9B . . . 114.7(5) yes

loop_
_geom_bond_atom_site_label_1
_geom_bond_atom_site_label_2
_geom_bond_site_symmetry_1
_geom_bond_site_symmetry_2
_geom_bond_distance
_geom_bond_publ_flag
C1A C2A . . 1.381(7) yes
C2A C3A . . 1.390(8) yes
C3A C4A . . 1.358(8) yes
C4A C5A . . 1.385(7) yes
C5A C6A . . 1.391(8) yes
C6A C1A . . 1.387(7) yes
C1B C2B . . 1.369(7) yes
C2B C3B . . 1.387(9) yes
C3B C4B . . 1.374(7) yes
C4B C5B . . 1.362(8) yes
C5B C6B . . 1.377(9) yes
C6B C1B . . 1.387(7) yes
Cl2 C4A . . 1.737(7) yes
Cl3 C4B . . 1.733(7) yes
C1A C7 . . 1.510(8) yes
C1B C7 . . 1.531(9) yes
N1 C7 . . 1.517(9) yes
N1 C8A . . 1.517(9) yes
N1 C8B . . 1.502(9) yes
C8A C9A . . 1.541(9) yes
C8B C9B . . 1.531(8) yes

loop_
_geom_contact_atom_site_label_1
_geom_contact_atom_site_label_2
_geom_contact_distance
_geom_contact_site_symmetry_1
_geom_contact_site_symmetry_2
_geom_contact_publ_flag
Cl1 C7 3.599(5) . 2 yes

loop_
_geom_torsion_atom_site_label_1
_geom_torsion_atom_site_label_2
_geom_torsion_atom_site_label_3
_geom_torsion_atom_site_label_4
_geom_torsion_site_symmetry_1
_geom_torsion_site_symmetry_2
_geom_torsion_site_symmetry_3
_geom_torsion_site_symmetry_4
_geom_torsion
_geom_torsion_publ_flag
C6A C1A C2A C3A . . . . 0.13(0.84) no
C7 C1A C2A C3A . . . . -174.28(0.54) no
C1A C6A C5A C4A . . . . -2.56(0.87) no
C2A C1A C6A C5A . . . . 0.76(0.85) no
C7 C1A C6A C5A . . . . 174.80(0.55) no
C1A C7 N1 C8B . . . . 48.88(0.68) no
C2A C1A C7 C1B . . . . 100.71(0.61) no
C1A C7 N1 C8A . . . . 175.05(0.46) no
C2A C1A C7 N1 . . . . -133.64(0.57) no
C1B C7 N1 C8B . . . . 175.23(0.46) no
C6A C1A C7 C1B . . . . -73.43(0.74) no
C1B C7 N1 C8A . . . . -58.59(0.61) no
C6A C1A C7 N1 . . . . 52.23(0.78) no
C2B C1B C6B C5B . . . . -0.34(0.93) no
C7 C1B C6B C5B . . . . -177.98(0.60) no
C7 N1 C8B C9B . . . . 65.61(0.70) no
C6B C1B C2B C3B . . . . 0.62(0.93) no
C8A N1 C8B C9B . . . . -57.87(0.72) no
C7 C1B C2B C3B . . . . 178.37(0.56) no
C6B C1B C7 C1A . . . . 61.77(0.77) no
C6B C1B C7 N1 . . . . -65.20(0.74) no
C2B C1B C7 C1A . . . . -115.92(0.61) no
C7 N1 C8A C9A . . . . 178.19(0.47) no
C2B C1B C7 N1 . . . . 117.11(0.62) no
Cl3 C4B C3B C2B . . . . 178.96(0.49) no
C8B N1 C8A C9A . . . . -55.80(0.64) no
C5B C4B C3B C2B . . . . 0.00(1.07) no
Cl3 C4B C5B C6B . . . . -178.68(0.53) no
C3B C4B C5B C6B . . . . 0.28(1.03) no
C1B C6B C5B C4B . . . . -0.10(1.04) no
C4B C3B C2B C1B . . . . -0.45(0.95) no
Cl2 C4A C3A C2A . . . . 178.09(0.46) no
C5A C4A C3A C2A . . . . -2.73(0.93) no
Cl2 C4A C5A C6A . . . . -177.24(0.46) no
C3A C4A C5A C6A . . . . 3.57(0.92) no
C1A C2A C3A C4A . . . . 0.84(0.89) no
